data_7049194
loop_
_publ_author_name
'\<Skoch, Karel'
'Pauly, Christophe'
'Daniliuc, Constantin G.'
'Bergander, Klaus'
'Kehr, Gerald'
'Erker, Gerhard'

_publ_section_title
;
 Consecutive intermolecular 1,1-carboboration reactions of
 Me<sub>3</sub>Si-substituted alkynes with the
 halogeno-B(C<sub>6</sub>F<sub>5</sub>)<sub>2</sub> reagents.
;
_journal_issue 15
_journal_name_full 'Dalton transactions (Cambridge, England : 2003)'
_journal_page_first 4837
_journal_page_last 4845
_journal_paper_doi 10.1039/c9dt00413k
_journal_volume 48
_journal_year 2019
_chemical_formula_sum 'C13 H3 B F10'
_chemical_formula_weight 359.96
_space_group_crystal_system monoclinic
_space_group_IT_number 14
_space_group_name_Hall '-P 2ybc'
_space_group_name_H-M_alt 'P 1 21/c 1'
_symmetry_space_group_name_Hall '-P 2ybc'
_symmetry_space_group_name_H-M 'P 1 21/c 1'
_atom_sites_solution_hydrogens geom
_audit_creation_method 'APEX3 v2016.1-0'
_audit_update_record
;
2019-01-22 deposited with the CCDC.    2019-02-28 downloaded from the CCDC.
;
_cell_angle_alpha 90
_cell_angle_beta 90.161(8)
_cell_angle_gamma 90
_cell_formula_units_Z 4
_cell_length_a 5.2909(4)
_cell_length_b 9.4999(11)
_cell_length_c 26.104(3)
_cell_measurement_reflns_used 2507
_cell_measurement_temperature 173.(2)
_cell_measurement_theta_max 28.28
_cell_measurement_theta_min 4.08
_cell_volume 1312.1(2)
_computing_cell_refinement 'Collect (Nonius B.V., 1998)'
_computing_data_collection
;

Collect (Nonius B.V., 1998)
;
_computing_data_reduction 'Denzo-SMN (Otwinowski & Minor, 1997)'
_computing_molecular_graphics 'XP (Sheldrick, 2014)'
_computing_publication_material 'SHELXL-2014/7 (Sheldrick, 2014)'
_computing_structure_refinement 'SHELXL-2014/7 (Sheldrick, 2014)'
_computing_structure_solution 'SHELXL-2014/7 (Sheldrick, 2014)'
_diffrn_ambient_temperature 173.(2)
_diffrn_measured_fraction_theta_full 0.990
_diffrn_measured_fraction_theta_max 0.990
_diffrn_measurement_device_type 'rotating anode Nonius FR591'
_diffrn_measurement_method 'omega and phi scans'
_diffrn_radiation_monochromator 'Montel mirror'
_diffrn_radiation_type 'Mo K\a'
_diffrn_radiation_wavelength 0.71073
_diffrn_reflns_av_R_equivalents 0.053
_diffrn_reflns_av_unetI/netI 0.0245
_diffrn_reflns_limit_h_max 6
_diffrn_reflns_limit_h_min 0
_diffrn_reflns_limit_k_max 11
_diffrn_reflns_limit_k_min 0
_diffrn_reflns_limit_l_max 30
_diffrn_reflns_limit_l_min -30
_diffrn_reflns_number 9527
_diffrn_reflns_theta_full 25.00
_diffrn_reflns_theta_max 25.00
_diffrn_reflns_theta_min 4.15
_diffrn_source 'Mo rotating anode'
_diffrn_source_type 'Mo rotating anode'
_exptl_absorpt_coefficient_mu 0.205
_exptl_absorpt_correction_T_max 0.99
_exptl_absorpt_correction_T_min 0.97
_exptl_absorpt_correction_type multi-scan
_exptl_absorpt_process_details 'Denzo (Otwinowski, Borek, Majewski & Minor, 2003)'
_exptl_crystal_colour colourless
_exptl_crystal_density_diffrn 1.822
_exptl_crystal_density_method 'not measured'
_exptl_crystal_description plate
_exptl_crystal_F_000 704
_exptl_crystal_size_max 0.160
_exptl_crystal_size_mid 0.100
_exptl_crystal_size_min 0.030
_refine_diff_density_max 0.184
_refine_diff_density_min -0.171
_refine_ls_extinction_method none
_refine_ls_goodness_of_fit_ref 1.080
_refine_ls_hydrogen_treatment constr
_refine_ls_matrix_type full
_refine_ls_number_parameters 218
_refine_ls_number_reflns 2290
_refine_ls_number_restraints 0
_refine_ls_restrained_S_all 1.080
_refine_ls_R_factor_all 0.0640
_refine_ls_R_factor_gt 0.0470
_refine_ls_shift/su_max 0.000
_refine_ls_shift/su_mean 0.000
_refine_ls_structure_factor_coef Fsqd
_refine_ls_weighting_details 'w=1/[\s^2^(Fo^2^)+(0.0545P)^2^+0.7408P] where P=(Fo^2^+2Fc^2^)/3'
_refine_ls_weighting_scheme calc
_refine_ls_wR_factor_gt 0.1139
_refine_ls_wR_factor_ref 0.1269
_reflns_number_gt 1800
_reflns_number_total 2290
_reflns_threshold_expression 'I > 2\s(I)'
_cod_data_source_file c9dt00413k2.cif
_cod_data_source_block erk9124
_cod_depositor_comments 'Adding full bibliography for 7049191--7049204.cif.'
_cod_database_code 7049194

loop_
_space_group_symop_operation_xyz
'x, y, z'
'-x, y+1/2, -z+1/2'
'-x, -y, -z'
'x, -y-1/2, z-1/2'

loop_
_atom_site_type_symbol
_atom_site_label
_atom_site_fract_x
_atom_site_fract_y
_atom_site_fract_z
_atom_site_U_iso_or_equiv
_atom_site_adp_type
_atom_site_calc_flag
_atom_site_refinement_flags_adp
_atom_site_refinement_flags_posn
_atom_site_occupancy
B B1 0.4547(5) -0.0359(3) 0.11792(11) 0.0492(7) Uani d . . 1
C C1 0.4621(6) -0.1726(3) 0.08584(11) 0.0645(8) Uani d . . 1
H H1A 0.2892 -0.2049 0.0792 0.097 Uiso calc U R 1
H H1B 0.5548 -0.2453 0.1047 0.097 Uiso calc U R 1
H H1C 0.5471 -0.1541 0.0532 0.097 Uiso calc U R 1
C C11 0.5351(5) 0.1100(3) 0.09430(9) 0.0494(6) Uani d . . 1
F F12 0.8959(3) 0.01575(18) 0.05305(7) 0.0770(5) Uani d . . 1
C C12 0.7429(5) 0.1267(3) 0.06236(10) 0.0573(7) Uani d . . 1
F F13 1.0159(3) 0.2628(2) 0.01089(7) 0.0820(6) Uani d . . 1
C C13 0.8105(5) 0.2536(3) 0.04095(10) 0.0605(7) Uani d . . 1
F F14 0.7323(4) 0.49537(18) 0.03082(7) 0.0824(6) Uani d . . 1
C C14 0.6683(6) 0.3713(3) 0.05088(10) 0.0608(7) Uani d . . 1
F F15 0.3167(4) 0.47430(17) 0.09109(7) 0.0804(5) Uani d . . 1
C C15 0.4601(6) 0.3606(3) 0.08207(10) 0.0586(7) Uani d . . 1
F F16 0.1916(3) 0.22771(16) 0.13307(6) 0.0642(4) Uani d . . 1
C C16 0.4001(5) 0.2323(3) 0.10317(9) 0.0509(6) Uani d . . 1
C C21 0.3633(5) -0.0383(2) 0.17543(9) 0.0467(6) Uani d . . 1
F F22 0.0162(3) -0.18815(19) 0.15928(6) 0.0749(5) Uani d . . 1
C C22 0.1584(5) -0.1150(3) 0.19293(10) 0.0533(6) Uani d . . 1
F F23 -0.1196(3) -0.1941(2) 0.25747(7) 0.0773(5) Uani d . . 1
C C23 0.0837(5) -0.1186(3) 0.24319(10) 0.0560(7) Uani d . . 1
F F24 0.1506(4) -0.0482(2) 0.32870(6) 0.0793(5) Uani d . . 1
C C24 0.2192(5) -0.0455(3) 0.27927(10) 0.0571(7) Uani d . . 1
F F25 0.5600(4) 0.1026(2) 0.29950(6) 0.0822(6) Uani d . . 1
C C25 0.4254(5) 0.0319(3) 0.26444(10) 0.0559(7) Uani d . . 1
F F26 0.6962(3) 0.11347(16) 0.20123(6) 0.0640(4) Uani d . . 1
C C26 0.4914(5) 0.0361(3) 0.21371(10) 0.0506(6) Uani d . . 1

loop_
_atom_site_aniso_label
_atom_site_aniso_U_11
_atom_site_aniso_U_22
_atom_site_aniso_U_33
_atom_site_aniso_U_12
_atom_site_aniso_U_13
_atom_site_aniso_U_23
B1 0.0493(16) 0.0472(16) 0.0512(16) 0.0008(13) -0.0078(13) 0.0004(12)
C1 0.082(2) 0.0526(16) 0.0592(17) -0.0038(14) -0.0030(15) -0.0056(13)
C11 0.0589(15) 0.0479(14) 0.0415(13) -0.0019(11) -0.0042(11) -0.0022(10)
F12 0.0782(11) 0.0684(11) 0.0844(12) 0.0101(9) 0.0217(9) 0.0036(9)
C12 0.0629(16) 0.0557(16) 0.0532(15) 0.0006(13) -0.0027(13) -0.0019(12)
F13 0.0754(11) 0.0960(14) 0.0748(11) -0.0176(10) 0.0122(9) 0.0169(10)
C13 0.0642(17) 0.0696(19) 0.0476(15) -0.0142(14) -0.0020(13) 0.0070(13)
F14 0.1026(14) 0.0626(11) 0.0818(12) -0.0238(10) -0.0101(10) 0.0242(9)
C14 0.0780(19) 0.0526(16) 0.0516(15) -0.0158(15) -0.0164(14) 0.0118(13)
F15 0.1135(15) 0.0459(9) 0.0817(12) 0.0102(9) 0.0024(10) 0.0062(8)
C15 0.0796(19) 0.0423(15) 0.0538(16) 0.0021(13) -0.0088(14) 0.0006(12)
F16 0.0763(10) 0.0543(9) 0.0620(10) 0.0099(8) 0.0109(8) 0.0045(7)
C16 0.0623(16) 0.0491(14) 0.0413(13) -0.0009(12) -0.0036(12) -0.0013(11)
C21 0.0514(14) 0.0388(13) 0.0498(14) 0.0012(11) -0.0079(11) 0.0031(10)
F22 0.0755(11) 0.0806(12) 0.0685(10) -0.0281(9) -0.0131(9) 0.0017(9)
C22 0.0565(15) 0.0471(14) 0.0561(15) -0.0064(12) -0.0119(13) 0.0035(11)
F23 0.0648(10) 0.0888(13) 0.0782(11) -0.0172(9) 0.0042(8) 0.0229(9)
C23 0.0538(15) 0.0545(16) 0.0597(17) -0.0017(12) -0.0019(13) 0.0152(13)
F24 0.0951(13) 0.0903(13) 0.0525(10) -0.0047(10) 0.0097(9) 0.0126(9)
C24 0.0700(17) 0.0564(16) 0.0449(15) 0.0063(14) 0.0033(13) 0.0104(12)
F25 0.1108(14) 0.0859(13) 0.0498(9) -0.0291(11) -0.0110(9) -0.0052(8)
C25 0.0683(17) 0.0515(15) 0.0478(15) -0.0025(13) -0.0069(13) 0.0006(12)
F26 0.0696(10) 0.0666(10) 0.0559(9) -0.0225(8) -0.0044(7) 0.0005(7)
C26 0.0562(15) 0.0426(14) 0.0531(15) -0.0038(11) -0.0035(12) 0.0054(11)

loop_
_atom_type_symbol
_atom_type_description
_atom_type_scat_dispersion_real
_atom_type_scat_dispersion_imag
_atom_type_scat_source
C C 0.0033 0.0016 'International Tables Vol C Tables 4.2.6.8 and 6.1.1.4'
H H 0.0000 0.0000 'International Tables Vol C Tables 4.2.6.8 and 6.1.1.4'
B B 0.0013 0.0007 'International Tables Vol C Tables 4.2.6.8 and 6.1.1.4'
F F 0.0171 0.0103 'International Tables Vol C Tables 4.2.6.8 and 6.1.1.4'

loop_
_geom_angle_atom_site_label_1
_geom_angle_atom_site_label_2
_geom_angle_atom_site_label_3
_geom_angle
C1 B1 C11 121.3(2)
C1 B1 C21 120.8(2)
C11 B1 C21 117.9(2)
B1 C1 H1A 109.5
B1 C1 H1B 109.5
H1A C1 H1B 109.5
B1 C1 H1C 109.5
H1A C1 H1C 109.5
H1B C1 H1C 109.5
C16 C11 C12 114.5(2)
C16 C11 B1 122.2(2)
C12 C11 B1 123.3(2)
F12 C12 C13 117.0(2)
F12 C12 C11 119.6(2)
C13 C12 C11 123.3(3)
F13 C13 C14 120.1(2)
F13 C13 C12 120.3(3)
C14 C13 C12 119.6(3)
F14 C14 C13 120.4(3)
F14 C14 C15 120.1(3)
C13 C14 C15 119.5(2)
F15 C15 C16 120.8(3)
F15 C15 C14 119.9(2)
C16 C15 C14 119.3(3)
F16 C16 C15 116.7(2)
F16 C16 C11 119.4(2)
C15 C16 C11 123.9(3)
C22 C21 C26 114.1(2)
C22 C21 B1 124.3(2)
C26 C21 B1 121.6(2)
F22 C22 C23 116.7(2)
F22 C22 C21 119.5(2)
C23 C22 C21 123.8(2)
F23 C23 C24 119.8(2)
F23 C23 C22 120.7(2)
C24 C23 C22 119.5(2)
F24 C24 C23 120.6(2)
F24 C24 C25 119.9(3)
C23 C24 C25 119.5(2)
F25 C25 C26 120.6(2)
F25 C25 C24 119.9(2)
C26 C25 C24 119.5(2)
F26 C26 C25 117.1(2)
F26 C26 C21 119.4(2)
C25 C26 C21 123.5(2)

loop_
_geom_bond_atom_site_label_1
_geom_bond_atom_site_label_2
_geom_bond_distance
B1 C1 1.546(4)
B1 C11 1.576(4)
B1 C21 1.578(4)
C1 H1A 0.98
C1 H1B 0.98
C1 H1C 0.98
C11 C16 1.383(4)
C11 C12 1.391(4)
F12 C12 1.351(3)
C12 C13 1.377(4)
F13 C13 1.345(3)
C13 C14 1.372(4)
F14 C14 1.334(3)
C14 C15 1.376(4)
F15 C15 1.342(3)
C15 C16 1.375(4)
F16 C16 1.354(3)
C21 C22 1.385(3)
C21 C26 1.398(3)
F22 C22 1.348(3)
C22 C23 1.372(4)
F23 C23 1.346(3)
C23 C24 1.371(4)
F24 C24 1.342(3)
C24 C25 1.372(4)
F25 C25 1.339(3)
C25 C26 1.371(4)
F26 C26 1.350(3)

loop_
_geom_torsion_atom_site_label_1
_geom_torsion_atom_site_label_2
_geom_torsion_atom_site_label_3
_geom_torsion_atom_site_label_4
_geom_torsion
C1 B1 C11 C16 137.5(3)
C21 B1 C11 C16 -41.9(3)
C1 B1 C11 C12 -41.3(4)
C21 B1 C11 C12 139.2(3)
C16 C11 C12 F12 176.7(2)
B1 C11 C12 F12 -4.3(4)
C16 C11 C12 C13 -0.2(4)
B1 C11 C12 C13 178.8(2)
F12 C12 C13 F13 2.1(4)
C11 C12 C13 F13 179.1(2)
F12 C12 C13 C14 -177.2(2)
C11 C12 C13 C14 -0.2(4)
F13 C13 C14 F14 0.1(4)
C12 C13 C14 F14 179.4(2)
F13 C13 C14 C15 -179.4(2)
C12 C13 C14 C15 -0.1(4)
F14 C14 C15 F15 2.0(4)
C13 C14 C15 F15 -178.5(2)
F14 C14 C15 C16 -178.7(2)
C13 C14 C15 C16 0.7(4)
F15 C15 C16 F16 0.0(4)
C14 C15 C16 F16 -179.3(2)
F15 C15 C16 C11 178.0(2)
C14 C15 C16 C11 -1.2(4)
C12 C11 C16 F16 178.9(2)
B1 C11 C16 F16 -0.1(4)
C12 C11 C16 C15 0.9(4)
B1 C11 C16 C15 -178.0(2)
C1 B1 C21 C22 -41.7(4)
C11 B1 C21 C22 137.8(3)
C1 B1 C21 C26 136.5(3)
C11 B1 C21 C26 -44.1(3)
C26 C21 C22 F22 178.3(2)
B1 C21 C22 F22 -3.4(4)
C26 C21 C22 C23 0.3(4)
B1 C21 C22 C23 178.6(2)
F22 C22 C23 F23 1.1(4)
C21 C22 C23 F23 179.1(2)
F22 C22 C23 C24 -179.5(2)
C21 C22 C23 C24 -1.5(4)
F23 C23 C24 F24 -0.2(4)
C22 C23 C24 F24 -179.6(2)
F23 C23 C24 C25 -179.6(2)
C22 C23 C24 C25 1.0(4)
F24 C24 C25 F25 1.1(4)
C23 C24 C25 F25 -179.4(2)
F24 C24 C25 C26 -178.8(2)
C23 C24 C25 C26 0.7(4)
F25 C25 C26 F26 0.3(4)
C24 C25 C26 F26 -179.8(2)
F25 C25 C26 C21 178.2(2)
C24 C25 C26 C21 -1.9(4)
C22 C21 C26 F26 179.2(2)
B1 C21 C26 F26 0.9(4)
C22 C21 C26 C25 1.4(4)
B1 C21 C26 C25 -176.9(2)
